data_2006509
loop_
_publ_author_name
'Dahlenburg, Lutz'
'Herbst, Konrad'
'Knoch, Falk'

_publ_section_title
;
 Tetracarbonylbis[(2-methoxyphenyl)diphenylphosphine-<i>P</i>]tungsten
 Dichloromethane 0.25-Solvate
;
_journal_issue 9
_journal_name_full 'Acta Crystallographica Section C'
_journal_page_first 1188
_journal_page_last 1190
_journal_paper_doi 10.1107/S0108270197006136
_journal_volume 53
_journal_year 1997
_chemical_formula_iupac '[W(C19 H17 O P)2 (C O)4].0.25C H2 Cl2'
_chemical_formula_sum 'C42.25 H34.5 Cl0.5 O6 P2 W'
_chemical_formula_weight 901.71
_chemical_name_systematic
;
 Tetracarbonylbis[(2-methoxyphenyl)diphenylphosphane]tungsten-dichloromethane
 (4/1)
;
_space_group_IT_number 15
_symmetry_cell_setting monoclinic
_symmetry_space_group_name_Hall '-C 2yc'
_symmetry_space_group_name_H-M 'C 1 2/c 1'
_audit_creation_method 'SHELXL93 (Sheldrick, 1993)'
_cell_angle_alpha 90.00
_cell_angle_beta 109.07(3)
_cell_angle_gamma 90.00
_cell_formula_units_Z 4
_cell_length_a 25.524(8)
_cell_length_b 15.174(5)
_cell_length_c 10.978(3)
_cell_measurement_reflns_used 18
_cell_measurement_temperature 293(2)
_cell_measurement_theta_max 16
_cell_measurement_theta_min 14
_cell_volume 4018(2)
_computing_cell_refinement P3/V
_computing_data_collection 'P3/V (Siemens, 1989)'
_computing_data_reduction SHELXTL-Plus
_computing_molecular_graphics SHELXTL-Plus
_computing_publication_material SHELXL93
_computing_structure_refinement 'SHELXL93 (Sheldrick, 1993)'
_computing_structure_solution 'SIR92 (Altomare et al., 1994)'
_diffrn_ambient_temperature 293(2)
_diffrn_measurement_device 'Siemens P4'
_diffrn_measurement_method '\w scans'
_diffrn_radiation_monochromator graphite
_diffrn_radiation_source 'fine-focus sealed tube'
_diffrn_radiation_type MoK\a
_diffrn_radiation_wavelength 0.71073
_diffrn_reflns_av_R_equivalents 0.0173
_diffrn_reflns_av_sigmaI/netI 0.0421
_diffrn_reflns_limit_h_max 18
_diffrn_reflns_limit_h_min -32
_diffrn_reflns_limit_k_max 19
_diffrn_reflns_limit_k_min 0
_diffrn_reflns_limit_l_max 14
_diffrn_reflns_limit_l_min -13
_diffrn_reflns_number 5641
_diffrn_reflns_theta_max 27.28
_diffrn_reflns_theta_min 2.30
_diffrn_standards_decay_% 0
_diffrn_standards_interval_count 100
_diffrn_standards_number 3
_exptl_absorpt_coefficient_mu 3.032
_exptl_absorpt_correction_T_max 0.22
_exptl_absorpt_correction_T_min 0.14
_exptl_absorpt_correction_type
;
\y scans (SHELXTL-Plus; Sheldrick, 1990)
;
_exptl_crystal_colour yellow
_exptl_crystal_density_diffrn 1.490
_exptl_crystal_density_method 'not measured'
_exptl_crystal_description prism
_exptl_crystal_F_000 1794
_exptl_crystal_size_max 0.60
_exptl_crystal_size_mid 0.50
_exptl_crystal_size_min 0.50
_refine_diff_density_max 1.269
_refine_diff_density_min -0.838
_refine_ls_extinction_method none
_refine_ls_goodness_of_fit_all 1.165
_refine_ls_goodness_of_fit_obs 1.232
_refine_ls_hydrogen_treatment constr
_refine_ls_matrix_type full
_refine_ls_number_parameters 243
_refine_ls_number_reflns 4461
_refine_ls_number_restraints 7
_refine_ls_restrained_S_all 1.164
_refine_ls_restrained_S_obs 1.231
_refine_ls_R_factor_all 0.0454
_refine_ls_R_factor_obs .0402
_refine_ls_shift/esd_max 0.035
_refine_ls_shift/esd_mean 0.002
_refine_ls_structure_factor_coef Fsqd
_refine_ls_weighting_details 'w = 1/[\s^2^(Fo^2^)+(0.0927P)^2^] where P=(Fo^2^+2Fc^2^)/3'
_refine_ls_weighting_scheme calc
_refine_ls_wR_factor_all 0.1478
_refine_ls_wR_factor_obs .1453
_reflns_number_observed 3878
_reflns_number_total 4461
_reflns_observed_criterion >2sigma(I)
_cod_data_source_file ka1228.cif
_cod_data_source_block herb04
_cod_depositor_comments
;
The following automatic conversions were performed:
'_symmetry_cell_setting' value 'Monoclinic' changed to 'monoclinic'
according to '/home/saulius/struct/CIF-dictionaries/cif_core.dic'
dictionary named 'cif_core.dic' version 2.4.1 from 2010-06-29.

Automatic conversion script
Id: cif_fix_enum 1527 2010-12-29 10:47:43Z saulius 
;
_cod_original_cell_volume 4019(2)
_cod_original_sg_symbol_H-M 'C 2/c'
_cod_original_formula_sum 'C42.25 H34.50 Cl0.50 O6 P2 W'
_cod_database_code 2006509

loop_
_symmetry_equiv_pos_as_xyz
'x, y, z'
'-x, y, -z+1/2'
'x+1/2, y+1/2, z'
'-x+1/2, y+1/2, -z+1/2'
'-x, -y, -z'
'x, -y, z-1/2'
'-x+1/2, -y+1/2, -z'
'x+1/2, -y+1/2, z-1/2'

loop_
_atom_site_aniso_label
_atom_site_aniso_U_11
_atom_site_aniso_U_22
_atom_site_aniso_U_33
_atom_site_aniso_U_12
_atom_site_aniso_U_13
_atom_site_aniso_U_23
W .0283(2) .0331(2) .0432(2) .000 .01275(14) .000
P .0294(7) .0342(8) .0439(8) .0002(5) .0139(6) -.0012(6)
O1 .069(4) .072(4) .119(5) .000(3) .038(4) .046(4)
O2 .073(4) .076(4) .091(5) -.007(3) .039(4) -.039(4)
O3 .054(3) .040(3) .061(3) -.002(2) .017(2) -.001(2)
C1 .041(4) .052(4) .064(5) .002(3) .018(3) .012(3)
C2 .032(3) .052(4) .073(5) -.001(3) .023(3) -.005(3)
C3 .034(3) .043(3) .044(3) -.004(2) .015(3) -.007(3)
C4 .037(3) .045(4) .054(4) -.004(3) .017(3) -.006(3)
C5 .055(4) .049(4) .069(5) -.008(3) .027(4) -.017(4)
C6 .062(5) .064(5) .061(5) -.009(4) .018(4) -.023(4)
C7 .068(5) .081(6) .046(4) -.006(4) .010(4) -.013(4)
C8 .050(4) .051(4) .052(4) .002(3) .011(3) -.002(3)
C9 .075(6) .038(4) .092(6) .012(4) .030(5) .010(4)
C10 .034(3) .036(3) .045(3) .004(2) .008(3) .000(2)
C11 .043(4) .061(5) .071(5) .006(3) .021(4) .025(4)
C12 .052(5) .062(5) .118(8) -.001(4) .026(5) .039(5)
C13 .060(5) .045(4) .101(7) .011(3) .022(5) .012(4)
C14 .061(5) .049(4) .086(6) .020(4) .030(4) .007(4)
C15 .053(4) .044(4) .070(5) .005(3) .029(4) .000(3)
C16 .036(3) .034(3) .050(4) .002(2) .016(3) .000(2)
C17 .047(4) .049(4) .057(4) -.003(3) .023(3) -.008(3)
C18 .062(5) .056(4) .057(4) -.008(4) .030(4) -.002(3)
C19 .057(4) .052(4) .068(5) .000(3) .035(4) .010(3)
C20 .040(4) .047(4) .068(5) -.004(3) .018(3) .010(3)
C21 .036(3) .044(3) .056(4) -.001(3) .016(3) .002(3)
Cl .069(6) .28(2) .084(7) -.077(9) .045(6) -.108(10)

loop_
_atom_site_label
_atom_site_fract_x
_atom_site_fract_y
_atom_site_fract_z
_atom_site_U_iso_or_equiv
_atom_site_thermal_displace_type
_atom_site_calc_flag
_atom_site_refinement_flags
_atom_site_occupancy
_atom_site_disorder_group
_atom_site_type_symbol
W .0000 .26066(2) .2500 .03459(15) Uani d S 1 . W
P -.10270(7) .25432(9) .1520(2) .0354(3) Uani d . 1 . P
O1 .0230(3) .4161(4) .0840(7) .085(2) Uani d . 1 . O
O2 .0084(3) .1150(4) .0475(6) .077(2) Uani d . 1 . O
O3 -.0907(2) .0625(3) .1493(5) .0523(12) Uani d . 1 . O
C1 .0131(3) .3578(5) .1395(8) .052(2) Uani d . 1 . C
C2 .0056(3) .1671(5) .1215(8) .051(2) Uani d . 1 . C
C3 -.1312(2) .1807(4) .0145(6) .0400(13) Uani d . 1 . C
C4 -.1199(3) .0892(5) .0266(7) .0450(15) Uani d . 1 . C
C5 -.1391(3) .0323(5) -.0786(8) .056(2) Uani d . 1 . C
H5 -.1308(3) -.0275(5) -.0694(8) .084 Uiso calc R 1 . H
C6 -.1703(3) .0656(6) -.1946(8) .063(2) Uani d . 1 . C
H6 -.1831(3) .0278(6) -.2649(8) .094 Uiso calc R 1 . H
C7 -.1833(4) .1527(6) -.2106(7) .067(2) Uani d . 1 . C
H7 -.2051(4) .1736(6) -.2907(7) .101 Uiso calc R 1 . H
C8 -.1637(3) .2110(5) -.1064(7) .053(2) Uani d . 1 . C
H8 -.1725(3) .2705(5) -.1181(7) .079 Uiso calc R 1 . H
C9 -.0734(4) -.0265(5) .1647(9) .068(2) Uani d . 1 . C
H9A -.055(2) -.0385(12) .2544(11) .102 Uiso calc R 1 . H
H9B -.048(2) -.0371(11) .117(5) .102 Uiso calc R 1 . H
H9C -.1051(4) -.0642(5) .133(6) .102 Uiso calc R 1 . H
C10 -.1369(2) .3594(4) .0879(6) .0398(13) Uani d . 1 . C
C11 -.1160(3) .4078(5) .0071(8) .058(2) Uani d . 1 . C
H11 -.0855(3) .3876(5) -.0131(8) .087 Uiso calc R 1 . H
C12 -.1415(4) .4876(6) -.0438(11) .078(3) Uani d . 1 . C
H12 -.1270(4) .5207(6) -.0965(11) .117 Uiso calc R 1 . H
C13 -.1877(3) .5184(5) -.0175(9) .070(2) Uani d . 1 . C
H13 -.2045(3) .5710(5) -.0530(9) .105 Uiso calc R 1 . H
C14 -.2083(3) .4697(5) .0618(9) .064(2) Uani d . 1 . C
H14 -.2392(3) .4897(5) .0809(9) .096 Uiso calc R 1 . H
C15 -.1832(3) .3906(5) .1142(8) .053(2) Uani d . 1 . C
H15 -.1977(3) .3582(5) .1676(8) .080 Uiso calc R 1 . H
C16 -.1432(3) .2214(4) .2567(6) .0393(13) Uani d . 1 . C
C17 -.1270(3) .2469(4) .3827(8) .049(2) Uani d . 1 . C
H17 -.0941(3) .2782(4) .4172(8) .074 Uiso calc R 1 . H
C18 -.1589(4) .2270(5) .4605(8) .056(2) Uani d . 1 . C
H18 -.1473(4) .2450(5) .5462(8) .084 Uiso calc R 1 . H
C19 -.2074(3) .1807(5) .4105(8) .055(2) Uani d . 1 . C
H19 -.2288(3) .1676(5) .4623(8) .083 Uiso calc R 1 . H
C20 -.2240(3) .1543(5) .2866(7) .051(2) Uani d . 1 . C
H20 -.2567(3) .1225(5) .2532(7) .077 Uiso calc R 1 . H
C21 -.1924(3) .1743(4) .2084(7) .0448(14) Uani d . 1 . C
H21 -.2043(3) .1560(4) .1228(7) .067 Uiso calc R 1 . H
C22 .0000 .6100(12) .2500 .052(9) Uiso d SPG .25 . C
H22A .0135(3) .5724(14) .3253(6) .079 Uiso d PGD .25 . H
Cl .0529(4) .6777(12) .2375(11) .139(7) Uani d PGD .25 . Cl

loop_
_atom_type_symbol
_atom_type_description
_atom_type_scat_dispersion_real
_atom_type_scat_dispersion_imag
_atom_type_scat_source
C C 0.0033 0.0016 'International Tables Vol C Tables 4.2.6.8 and 6.1.1.4'
H H 0.0000 0.0000 'International Tables Vol C Tables 4.2.6.8 and 6.1.1.4'
O O 0.0106 0.0060 'International Tables Vol C Tables 4.2.6.8 and 6.1.1.4'
P P 0.1023 0.0942 'International Tables Vol C Tables 4.2.6.8 and 6.1.1.4'
Cl Cl 0.1484 0.1585 'International Tables Vol C Tables 4.2.6.8 and 6.1.1.4'
W W -0.8490 6.8722 'International Tables Vol C Tables 4.2.6.8 and 6.1.1.4'

loop_
_geom_angle_atom_site_label_1
_geom_angle_atom_site_label_2
_geom_angle_atom_site_label_3
_geom_angle_site_symmetry_1
_geom_angle_site_symmetry_3
_geom_angle
_geom_angle_publ_flag
C1 W C1 2 . 85.4(5) yes
C1 W C2 2 . 173.5(3) yes
C1 W C2 . . 91.7(3) yes
C1 W C2 2 2 91.7(3) yes
C1 W C2 . 2 173.5(3) yes
C2 W C2 . 2 91.8(4) yes
C1 W P 2 . 86.0(2) yes
C1 W P . . 97.3(2) yes
C2 W P . . 88.7(2) yes
C2 W P 2 . 88.3(2) yes
C1 W P 2 2 97.3(2) yes
C1 W P . 2 86.0(2) yes
C2 W P . 2 88.3(2) yes
C2 W P 2 2 88.7(2) yes
P W P . 2 175.57(7) yes
C3 P C10 . . 101.7(3) ?
C3 P C16 . . 101.3(3) ?
C10 P C16 . . 100.4(3) ?
C3 P W . . 117.4(2) ?
C10 P W . . 115.6(2) ?
C16 P W . . 117.7(2) ?
C4 O3 C9 . . 116.6(6) ?
O1 C1 W . . 175.2(7) ?
O2 C2 W . . 179.0(8) ?
C8 C3 C4 . . 116.9(6) ?
C8 C3 P . . 122.5(5) ?
C4 C3 P . . 120.5(5) ?
O3 C4 C5 . . 124.1(7) ?
O3 C4 C3 . . 114.3(6) ?
C5 C4 C3 . . 121.6(7) ?
C6 C5 C4 . . 119.0(7) ?
C6 C5 H5 . . 120.5(5) ?
C4 C5 H5 . . 120.5(5) ?
C5 C6 C7 . . 121.7(7) ?
C5 C6 H6 . . 119.2(5) ?
C7 C6 H6 . . 119.2(5) ?
C6 C7 C8 . . 120.1(8) ?
C6 C7 H7 . . 120.0(5) ?
C8 C7 H7 . . 120.0(5) ?
C3 C8 C7 . . 120.7(7) ?
C3 C8 H8 . . 119.6(4) ?
C7 C8 H8 . . 119.6(5) ?
O3 C9 H9A . . 109.5(4) ?
O3 C9 H9B . . 109.5(4) ?
H9A C9 H9B . . 109.5 ?
O3 C9 H9C . . 109.5(4) ?
H9A C9 H9C . . 109.5 ?
H9B C9 H9C . . 109.5 ?
C11 C10 C15 . . 118.9(6) ?
C11 C10 P . . 118.0(5) ?
C15 C10 P . . 123.1(5) ?
C10 C11 C12 . . 119.2(7) ?
C10 C11 H11 . . 120.4(4) ?
C12 C11 H11 . . 120.4(5) ?
C13 C12 C11 . . 121.6(8) ?
C13 C12 H12 . . 119.2(5) ?
C11 C12 H12 . . 119.2(5) ?
C14 C13 C12 . . 118.7(7) ?
C14 C13 H13 . . 120.7(5) ?
C12 C13 H13 . . 120.7(5) ?
C13 C14 C15 . . 120.5(7) ?
C13 C14 H14 . . 119.8(5) ?
C15 C14 H14 . . 119.8(5) ?
C10 C15 C14 . . 121.1(7) ?
C10 C15 H15 . . 119.5(4) ?
C14 C15 H15 . . 119.5(5) ?
C17 C16 C21 . . 118.0(6) ?
C17 C16 P . . 120.5(5) ?
C21 C16 P . . 121.4(5) ?
C16 C17 C18 . . 121.1(7) ?
C16 C17 H17 . . 119.4(4) ?
C18 C17 H17 . . 119.4(5) ?
C19 C18 C17 . . 119.8(8) ?
C19 C18 H18 . . 120.1(5) ?
C17 C18 H18 . . 120.1(5) ?
C20 C19 C18 . . 120.1(7) ?
C20 C19 H19 . . 120.0(4) ?
C18 C19 H19 . . 120.0(5) ?
C19 C20 C21 . . 120.3(7) ?
C19 C20 H20 . . 119.8(4) ?
C21 C20 H20 . . 119.8(4) ?
C20 C21 C16 . . 120.7(7) ?
C20 C21 H21 . . 119.7(4) ?
C16 C21 H21 . . 119.7(4) ?
Cl C22 Cl . 2 107.5(3) ?
Cl C22 H22A . . 110.2 ?
Cl C22 H22A 2 . 110.5(12) ?

loop_
_geom_bond_atom_site_label_1
_geom_bond_atom_site_label_2
_geom_bond_site_symmetry_2
_geom_bond_distance
_geom_bond_publ_flag
W C1 2 2.005(7) ?
W C1 . 2.005(7) yes
W C2 . 2.039(8) yes
W C2 2 2.039(8) ?
W P . 2.489(2) yes
W P 2 2.489(2) ?
P C3 . 1.828(6) ?
P C10 . 1.843(6) ?
P C16 . 1.849(7) ?
O1 C1 . 1.149(9) ?
O2 C2 . 1.152(9) ?
O3 C4 . 1.371(8) ?
O3 C9 . 1.413(8) ?
C3 C8 . 1.393(9) ?
C3 C4 . 1.415(9) ?
C4 C5 . 1.396(10) ?
C5 C6 . 1.360(12) ?
C5 H5 . .93 ?
C6 C7 . 1.361(12) ?
C6 H6 . .93 ?
C7 C8 . 1.402(10) ?
C7 H7 . .93 ?
C8 H8 . .93 ?
C9 H9A . .96 ?
C9 H9B . .96 ?
C9 H9C . .96 ?
C10 C11 . 1.385(9) ?
C10 C15 . 1.388(9) ?
C11 C12 . 1.401(11) ?
C11 H11 . .93 ?
C12 C13 . 1.385(12) ?
C12 H12 . .93 ?
C13 C14 . 1.369(12) ?
C13 H13 . .93 ?
C14 C15 . 1.393(10) ?
C14 H14 . .93 ?
C15 H15 . .93 ?
C16 C17 . 1.364(11) ?
C16 C21 . 1.391(9) ?
C17 C18 . 1.391(11) ?
C17 H17 . .93 ?
C18 C19 . 1.372(11) ?
C18 H18 . .93 ?
C19 C20 . 1.347(10) ?
C19 H19 . .93 ?
C20 C21 . 1.389(9) ?
C20 H20 . .93 ?
C21 H21 . .93 ?
C22 Cl . 1.74 ?
C22 Cl 2 1.738(12) ?
C22 H22A . .97 ?
